data_1509478
loop_
_publ_author_name
'Schunk, S.A.'
'Rumpf, C.'
'Tillinski, R.'
'Duerichen, P.'
'Bensch, W.'
'Naether, C.'
'Jess, I.'

_publ_section_title
;
 Synthesis, crystal structures, and optical properties of new quaternary
 metal chalcogenides of group 5: Cs2 Ag V S4, K2 Ag V Se4, Rb2 Ag V Se4,
 Rb2 Ag Nb S4, and Cs2 Ag Nb Se4
;
_journal_name_full 'Zeitschrift fuer Anorganische und Allgemeine Chemie'
_journal_page_first 1285
_journal_page_last 1290
_journal_paper_doi 10.1002/(SICI)1521-3749(199808)624:8<1285::AID-ZAAC1285>3.0.CO;2-5
_journal_volume 624
_journal_year 1998
_chemical_formula_sum 'Ag Nb Rb2 S4'
_chemical_name_systematic 'Rb2 (Ag Nb S4)'
_space_group_IT_number 70
_symmetry_space_group_name_Hall '-F 2uv 2vw'
_symmetry_space_group_name_H-M 'F d d d :2'
_cell_angle_alpha 90
_cell_angle_beta 90
_cell_angle_gamma 90
_cell_formula_units_Z 8
_cell_length_a 5.931
_cell_length_b 13.57
_cell_length_c 23.54
_cell_volume 1894.586
_citation_journal_id_ASTM ZAACAB
_cod_data_source_file silver1-2_448.cif
_cod_data_source_block Ag1Nb1Rb2S4
_cod_original_formula_sum 'Ag1 Nb1 Rb2 S4'
_cod_database_code 1509478

loop_
_symmetry_equiv_pos_as_xyz
x,y,z
-x+1/4,-y+1/4,z
x,-y+1/4,-z+1/4
-x+1/4,y,-z+1/4
-x,-y,-z
x-1/4,y-1/4,-z
-x,y-1/4,z-1/4
x-1/4,-y,z-1/4
x,y+1/2,z+1/2
-x+1/4,-y+3/4,z+1/2
x,-y+3/4,-z+3/4
-x+1/4,y+1/2,-z+3/4
-x,-y+1/2,-z+1/2
x-1/4,y+1/4,-z+1/2
-x,y+1/4,z+1/4
x-1/4,-y+1/2,z+1/4
x+1/2,y,z+1/2
-x+3/4,-y+1/4,z+1/2
x+1/2,-y+1/4,-z+3/4
-x+3/4,y,-z+3/4
-x+1/2,-y,-z+1/2
x+1/4,y-1/4,-z+1/2
-x+1/2,y-1/4,z+1/4
x+1/4,-y,z+1/4
x+1/2,y+1/2,z
-x+3/4,-y+3/4,z
x+1/2,-y+3/4,-z+1/4
-x+3/4,y+1/2,-z+1/4
-x+1/2,-y+1/2,-z
x+1/4,y+1/4,-z
-x+1/2,y+1/4,z-1/4
x+1/4,-y+1/2,z-1/4

loop_
_atom_site_label
_atom_site_type_symbol
_atom_site_fract_x
_atom_site_fract_y
_atom_site_fract_z
_atom_site_occupancy
_atom_site_U_iso_or_equiv
Nb1 Nb+5 0.125 0.625 0.125 1 0.0
S1 S-2 -0.0892 0.5246 0.1814 1 0.0
Ag1 Ag+1 0.625 0.625 0.125 1 0.0
Rb1 Rb+1 0.375 0.375 0.1952 1 0.0
